data_2312437
loop_
_publ_author_name
'Kuznetsov, Artem B.'
'Kokh, Konstantin A.'
'Gorelova, Liudmila A.'
'Sofich, Dmitry O.'
'Sagatov, Nursultan'
'Gavryushkin, Pavel N.'
'Vereshchagin, Oleg S.'
'Bocharov, Vladimir N.'
'Shevchenko, Vyacheslav S.'
'Kokh, Alexander E.'

_publ_section_title
;
 Growth, crystal structure and IR luminescence of
 KSrY<sub>1-x</sub>Er<sub>x</sub>(BO<sub>3</sub>)<sub>2</sub>.
;
_journal_issue 2
_journal_name_full 'Acta crystallographica Section B, Structural science, crystal engineering and materials'
_journal_paper_doi 10.1107/S205252062400177X
_journal_volume 80
_journal_year 2024
_chemical_formula_sum 'B2 K O6 Sr Y'
_chemical_formula_weight 333.25
_space_group_crystal_system monoclinic
_space_group_IT_number 11
_space_group_name_Hall '-P 2yb'
_space_group_name_H-M_alt 'P 1 21/m 1'
_audit_creation_method SHELXL-2018/3
_cell_angle_alpha 90
_cell_angle_beta 105.390(7)
_cell_angle_gamma 90
_cell_formula_units_Z 2
_cell_length_a 6.5940(4)
_cell_length_b 5.3718(3)
_cell_length_c 8.5241(5)
_cell_measurement_reflns_used 3080
_cell_measurement_temperature 305(2)
_cell_measurement_theta_max 27.992
_cell_measurement_theta_min 3.204
_cell_volume 291.11(3)
_computing_structure_refinement 'SHELXL-2018/3 (Sheldrick, 2018)'
_diffrn_ambient_temperature 305(2)
_diffrn_measured_fraction_theta_full 0.998
_diffrn_measured_fraction_theta_max 0.968
_diffrn_measurement_device_type 'XtaLAB Synergy, Single source at home/near, HyPix'
_diffrn_radiation_type MoK\a
_diffrn_radiation_wavelength 0.71073
_diffrn_reflns_av_R_equivalents 0.0440
_diffrn_reflns_av_unetI/netI 0.0325
_diffrn_reflns_Laue_measured_fraction_full 0.998
_diffrn_reflns_Laue_measured_fraction_max 0.968
_diffrn_reflns_limit_h_max 8
_diffrn_reflns_limit_h_min -8
_diffrn_reflns_limit_k_max 6
_diffrn_reflns_limit_k_min -6
_diffrn_reflns_limit_l_max 11
_diffrn_reflns_limit_l_min -8
_diffrn_reflns_number 3080
_diffrn_reflns_point_group_measured_fraction_full 0.998
_diffrn_reflns_point_group_measured_fraction_max 0.968
_diffrn_reflns_theta_full 25.242
_diffrn_reflns_theta_max 27.992
_diffrn_reflns_theta_min 3.204
_diffrn_source 'micro-focus sealed X-ray tube'
_exptl_absorpt_coefficient_mu 19.758
_exptl_crystal_colour colorless
_exptl_crystal_density_diffrn 3.802
_exptl_crystal_density_meas ?
_exptl_crystal_density_method none
_exptl_crystal_description plate
_exptl_crystal_F_000 308
_refine_diff_density_max 3.868
_refine_diff_density_min -1.482
_refine_diff_density_rms 0.446
_refine_ls_extinction_method none
_refine_ls_goodness_of_fit_ref 0.987
_refine_ls_hydrogen_treatment undef
_refine_ls_matrix_type full
_refine_ls_number_parameters 58
_refine_ls_number_reflns 751
_refine_ls_number_restraints 0
_refine_ls_restrained_S_all 0.987
_refine_ls_R_factor_all 0.0700
_refine_ls_R_factor_gt 0.0637
_refine_ls_shift/su_max 0.000
_refine_ls_shift/su_mean 0.000
_refine_ls_structure_factor_coef Fsqd
_refine_ls_weighting_details 'w=1/[\s^2^(Fo^2^)+(0.1199P)^2^+5.0000P] where P=(Fo^2^+2Fc^2^)/3'
_refine_ls_weighting_scheme calc
_refine_ls_wR_factor_gt 0.1754
_refine_ls_wR_factor_ref 0.1807
_reflns_Friedel_coverage 0.000
_reflns_number_gt 645
_reflns_number_total 751
_reflns_threshold_expression 'I > 2\s(I)'
_cod_data_source_file yh5030sup1.cif
_cod_data_source_block KSrY_300K-after.cif
_cod_depositor_comments
;
The following automatic conversions were performed:

data item '_exptl_crystal_density_meas' value 'none' was changed to
'?' -- the value is perceived as not measured.

Automatic conversion script
Id: cif_fix_values 8170 2020-07-09 18:12:32Z antanas 
;
_cod_original_sg_symbol_H-M 'P 21/m'
_cod_database_code 2312437
_shelx_shelxl_version_number 2018/3
_shelx_space_group_comment
;
The symmetry employed for this shelxl refinement is uniquely defined
by the following loop, which should always be used as a source of
symmetry information in preference to the above space-group names.
They are only intended as comments.
;

loop_
_space_group_symop_operation_xyz
'x, y, z'
'-x, y+1/2, -z'
'-x, -y, -z'
'x, -y-1/2, z'

loop_
_atom_site_label
_atom_site_type_symbol
_atom_site_fract_x
_atom_site_fract_y
_atom_site_fract_z
_atom_site_U_iso_or_equiv
_atom_site_adp_type
_atom_site_occupancy
_atom_site_site_symmetry_order
_atom_site_calc_flag
_atom_site_refinement_flags_posn
_atom_site_refinement_flags_adp
_atom_site_refinement_flags_occupancy
_atom_site_disorder_assembly
_atom_site_disorder_group
Y1 Y 0.24074(13) 0.750000 0.74611(10) 0.0042(4) Uani 1 2 d S T P . .
Sr1 Sr 0.82258(17) 0.750000 0.95711(13) 0.0115(4) Uani 1 2 d S T P . .
K1 K 0.3325(3) 0.250000 0.4694(3) 0.0042(5) Uani 1 2 d S T P . .
B1 B 0.576(2) 1.250000 0.8484(15) 0.008(2) Uiso 1 2 d S . P . .
B2 B 0.078(2) 0.750000 0.3283(16) 0.008(2) Uani 1 2 d S T P . .
O1 O -0.0102(8) 0.4707(10) 0.7528(6) 0.0112(11) Uani 1 1 d . . . . .
O2 O 0.2497(13) 0.750000 1.0143(9) 0.0129(16) Uani 1 2 d S T P . .
O3 O 0.4996(9) 1.0284(11) 0.7811(7) 0.0168(13) Uani 1 1 d . . . . .
O4 O 0.2082(14) 0.750000 0.4819(9) 0.0153(18) Uani 1 2 d S T P . .

loop_
_atom_site_aniso_label
_atom_site_aniso_U_11
_atom_site_aniso_U_22
_atom_site_aniso_U_33
_atom_site_aniso_U_23
_atom_site_aniso_U_13
_atom_site_aniso_U_12
Y1 0.0058(6) 0.0025(7) 0.0044(6) 0.000 0.0017(4) 0.000
Sr1 0.0137(7) 0.0091(6) 0.0117(6) 0.000 0.0032(4) 0.000
K1 0.0066(11) 0.0030(11) 0.0028(10) 0.000 0.0008(9) 0.000
B2 0.011(5) 0.008(5) 0.009(5) 0.000 0.009(5) 0.000
O1 0.015(3) 0.008(3) 0.009(2) 0.000(2) 0.001(2) -0.008(2)
O2 0.021(4) 0.010(4) 0.006(3) 0.000 0.000(3) 0.000
O3 0.014(3) 0.010(3) 0.023(3) 0.001(2) -0.003(2) -0.008(2)
O4 0.022(5) 0.014(4) 0.007(3) 0.000 -0.002(3) 0.000

loop_
_atom_type_symbol
_atom_type_description
_atom_type_scat_dispersion_real
_atom_type_scat_dispersion_imag
_atom_type_scat_source
B B 0.0013 0.0007 'International Tables Vol C Tables 4.2.6.8 and 6.1.1.4'
O O 0.0106 0.0060 'International Tables Vol C Tables 4.2.6.8 and 6.1.1.4'
K K 0.2009 0.2494 'International Tables Vol C Tables 4.2.6.8 and 6.1.1.4'
Sr Sr -1.5307 3.2498 'International Tables Vol C Tables 4.2.6.8 and 6.1.1.4'
Y Y -2.7962 3.5667 'International Tables Vol C Tables 4.2.6.8 and 6.1.1.4'

loop_
_geom_angle_atom_site_label_1
_geom_angle_atom_site_label_2
_geom_angle_atom_site_label_3
_geom_angle
_geom_angle_site_symmetry_1
_geom_angle_site_symmetry_3
_geom_angle_publ_flag
O4 Y1 O3 90.0(2) . . ?
O4 Y1 O3 90.0(2) . 4_575 ?
O3 Y1 O3 84.3(3) . 4_575 ?
O4 Y1 O1 98.8(2) . 4_575 ?
O3 Y1 O1 95.2(2) . 4_575 ?
O3 Y1 O1 171.16(19) 4_575 4_575 ?
O4 Y1 O1 98.8(2) . . ?
O3 Y1 O1 171.16(19) . . ?
O3 Y1 O1 95.2(2) 4_575 . ?
O1 Y1 O1 83.9(3) 4_575 . ?
O4 Y1 O2 176.1(3) . . ?
O3 Y1 O2 92.9(2) . . ?
O3 Y1 O2 92.9(2) 4_575 . ?
O1 Y1 O2 78.3(2) 4_575 . ?
O1 Y1 O2 78.3(2) . . ?
O4 Y1 Sr1 128.2(2) . 1_455 ?
O3 Y1 Sr1 125.63(16) . 1_455 ?
O3 Y1 Sr1 125.63(16) 4_575 1_455 ?
O1 Y1 Sr1 48.16(14) 4_575 1_455 ?
O1 Y1 Sr1 48.17(14) . 1_455 ?
O2 Y1 Sr1 47.9(2) . 1_455 ?
O4 Y1 K1 48.86(7) . 1_565 ?
O3 Y1 K1 49.77(15) . 1_565 ?
O3 Y1 K1 108.72(16) 4_575 1_565 ?
O1 Y1 K1 77.24(14) 4_575 1_565 ?
O1 Y1 K1 137.90(14) . 1_565 ?
O2 Y1 K1 132.18(6) . 1_565 ?
Sr1 Y1 K1 125.39(3) 1_455 1_565 ?
O4 Y1 K1 48.86(7) . . ?
O3 Y1 K1 108.72(16) . . ?
O3 Y1 K1 49.77(15) 4_575 . ?
O1 Y1 K1 137.90(14) 4_575 . ?
O1 Y1 K1 77.24(14) . . ?
O2 Y1 K1 132.18(6) . . ?
Sr1 Y1 K1 125.39(3) 1_455 . ?
K1 Y1 K1 92.18(5) 1_565 . ?
O4 Y1 K1 71.7(2) . 3_566 ?
O3 Y1 K1 134.76(15) . 3_566 ?
O3 Y1 K1 134.76(15) 4_575 3_566 ?
O1 Y1 K1 49.97(14) 4_575 3_566 ?
O1 Y1 K1 49.97(14) . 3_566 ?
O2 Y1 K1 104.3(2) . 3_566 ?
Sr1 Y1 K1 56.48(4) 1_455 3_566 ?
K1 Y1 K1 90.11(4) 1_565 3_566 ?
K1 Y1 K1 90.11(4) . 3_566 ?
O4 Y1 K1 51.8(2) . 3_666 ?
O3 Y1 K1 54.38(16) . 3_666 ?
O3 Y1 K1 54.38(16) 4_575 3_666 ?
O1 Y1 K1 131.83(14) 4_575 3_666 ?
O1 Y1 K1 131.83(14) . 3_666 ?
O2 Y1 K1 132.2(2) . 3_666 ?
Sr1 Y1 K1 179.98(4) 1_455 3_666 ?
K1 Y1 K1 54.60(4) 1_565 3_666 ?
K1 Y1 K1 54.60(4) . 3_666 ?
K1 Y1 K1 123.50(6) 3_566 3_666 ?
O4 Y1 Sr1 107.3(2) . . ?
O3 Y1 Sr1 44.93(15) . . ?
O3 Y1 Sr1 44.93(15) 4_575 . ?
O1 Y1 Sr1 130.50(14) 4_575 . ?
O1 Y1 Sr1 130.50(14) . . ?
O2 Y1 Sr1 76.6(2) . . ?
Sr1 Y1 Sr1 124.50(4) 1_455 . ?
K1 Y1 Sr1 89.22(4) 1_565 . ?
K1 Y1 Sr1 89.22(4) . . ?
K1 Y1 Sr1 179.02(4) 3_566 . ?
K1 Y1 Sr1 55.52(4) 3_666 . ?
O3 Sr1 O3 67.1(2) 4_575 . ?
O3 Sr1 O1 147.59(19) 4_575 2_657 ?
O3 Sr1 O1 111.32(15) . 2_657 ?
O3 Sr1 O1 111.32(15) 4_575 3_667 ?
O3 Sr1 O1 147.59(19) . 3_667 ?
O1 Sr1 O1 51.6(2) 2_657 3_667 ?
O3 Sr1 O2 136.24(16) 4_575 1_655 ?
O3 Sr1 O2 136.24(16) . 1_655 ?
O1 Sr1 O2 68.85(17) 2_657 1_655 ?
O1 Sr1 O2 68.85(17) 3_667 1_655 ?
O3 Sr1 O1 74.67(17) 4_575 1_655 ?
O3 Sr1 O1 109.89(17) . 1_655 ?
O1 Sr1 O1 130.69(9) 2_657 1_655 ?
O1 Sr1 O1 100.13(14) 3_667 1_655 ?
O2 Sr1 O1 62.83(16) 1_655 1_655 ?
O3 Sr1 O1 109.89(17) 4_575 4_675 ?
O3 Sr1 O1 74.67(17) . 4_675 ?
O1 Sr1 O1 100.13(14) 2_657 4_675 ?
O1 Sr1 O1 130.69(9) 3_667 4_675 ?
O2 Sr1 O1 62.83(16) 1_655 4_675 ?
O1 Sr1 O1 66.4(2) 1_655 4_675 ?
O3 Sr1 O2 51.7(2) 4_575 3_667 ?
O3 Sr1 O2 117.3(2) . 3_667 ?
O1 Sr1 O2 113.1(2) 2_657 3_667 ?
O1 Sr1 O2 62.77(19) 3_667 3_667 ?
O2 Sr1 O2 100.32(18) 1_655 3_667 ?
O1 Sr1 O2 68.29(19) 1_655 3_667 ?
O1 Sr1 O2 134.4(2) 4_675 3_667 ?
O3 Sr1 O2 117.3(2) 4_575 3_677 ?
O3 Sr1 O2 51.7(2) . 3_677 ?
O1 Sr1 O2 62.77(19) 2_657 3_677 ?
O1 Sr1 O2 113.1(2) 3_667 3_677 ?
O2 Sr1 O2 100.32(18) 1_655 3_677 ?
O1 Sr1 O2 134.4(2) 1_655 3_677 ?
O1 Sr1 O2 68.29(19) 4_675 3_677 ?
O2 Sr1 O2 155.2(3) 3_667 3_677 ?
O3 Sr1 B1 92.2(3) 4_575 . ?
O3 Sr1 B1 25.4(2) . . ?
O1 Sr1 B1 88.3(2) 2_657 . ?
O1 Sr1 B1 135.5(3) 3_667 . ?
O2 Sr1 B1 118.8(2) 1_655 . ?
O1 Sr1 B1 122.9(3) 1_655 . ?
O1 Sr1 B1 67.1(3) 4_675 . ?
O2 Sr1 B1 140.4(3) 3_667 . ?
O2 Sr1 B1 26.5(3) 3_677 . ?
O3 Sr1 B1 25.4(2) 4_575 1_545 ?
O3 Sr1 B1 92.2(3) . 1_545 ?
O1 Sr1 B1 135.5(3) 2_657 1_545 ?
O1 Sr1 B1 88.3(2) 3_667 1_545 ?
O2 Sr1 B1 118.8(2) 1_655 1_545 ?
O1 Sr1 B1 67.1(3) 1_655 1_545 ?
O1 Sr1 B1 122.9(3) 4_675 1_545 ?
O2 Sr1 B1 26.5(3) 3_667 1_545 ?
O2 Sr1 B1 140.4(3) 3_677 1_545 ?
B1 Sr1 B1 117.0(4) . 1_545 ?
O3 Sr1 B2 133.3(2) 4_575 1_656 ?
O3 Sr1 B2 133.3(2) . 1_656 ?
O1 Sr1 B2 25.85(11) 2_657 1_656 ?
O1 Sr1 B2 25.85(11) 3_667 1_656 ?
O2 Sr1 B2 64.6(3) 1_655 1_656 ?
O1 Sr1 B2 115.9(2) 1_655 1_656 ?
O1 Sr1 B2 115.9(2) 4_675 1_656 ?
O2 Sr1 B2 88.30(17) 3_667 1_656 ?
O2 Sr1 B2 88.30(17) 3_677 1_656 ?
B1 Sr1 B2 113.0(2) . 1_656 ?
B1 Sr1 B2 113.0(2) 1_545 1_656 ?
O4 K1 O4 144.7(4) 1_545 . ?
O4 K1 O3 114.0(2) 1_545 4_575 ?
O4 K1 O3 67.1(2) . 4_575 ?
O4 K1 O3 67.1(2) 1_545 1_545 ?
O4 K1 O3 114.0(2) . 1_545 ?
O3 K1 O3 49.3(2) 4_575 1_545 ?
O4 K1 O1 49.8(2) 1_545 2_546 ?
O4 K1 O1 110.6(2) . 2_546 ?
O3 K1 O1 150.37(19) 4_575 2_546 ?
O3 K1 O1 115.62(14) 1_545 2_546 ?
O4 K1 O1 110.6(2) 1_545 3_566 ?
O4 K1 O1 49.77(19) . 3_566 ?
O3 K1 O1 115.62(14) 4_575 3_566 ?
O3 K1 O1 150.37(19) 1_545 3_566 ?
O1 K1 O1 63.1(2) 2_546 3_566 ?
O4 K1 O4 107.05(18) 1_545 3_666 ?
O4 K1 O4 107.05(18) . 3_666 ?
O3 K1 O4 74.95(18) 4_575 3_666 ?
O3 K1 O4 74.95(18) 1_545 3_666 ?
O1 K1 O4 130.33(16) 2_546 3_666 ?
O1 K1 O4 130.33(17) 3_566 3_666 ?
O4 K1 O3 73.86(19) 1_545 3_666 ?
O4 K1 O3 131.1(2) . 3_666 ?
O3 K1 O3 137.35(11) 4_575 3_666 ?
O3 K1 O3 109.01(14) 1_545 3_666 ?
O1 K1 O3 67.88(16) 2_546 3_666 ?
O1 K1 O3 97.89(17) 3_566 3_666 ?
O4 K1 O3 63.08(17) 3_666 3_666 ?
O4 K1 O3 131.1(2) 1_545 2_646 ?
O4 K1 O3 73.86(19) . 2_646 ?
O3 K1 O3 109.01(14) 4_575 2_646 ?
O3 K1 O3 137.35(11) 1_545 2_646 ?
O1 K1 O3 97.89(17) 2_546 2_646 ?
O1 K1 O3 67.88(16) 3_566 2_646 ?
O4 K1 O3 63.08(17) 3_666 2_646 ?
O3 K1 O3 58.8(2) 3_666 2_646 ?
O4 K1 B1 91.99(18) 1_545 1_545 ?
O4 K1 B1 91.99(18) . 1_545 ?
O3 K1 B1 25.08(12) 4_575 1_545 ?
O3 K1 B1 25.08(12) 1_545 1_545 ?
O1 K1 B1 138.7(2) 2_546 1_545 ?
O1 K1 B1 138.7(2) 3_566 1_545 ?
O4 K1 B1 68.7(3) 3_666 1_545 ?
O3 K1 B1 122.0(2) 3_666 1_545 ?
O3 K1 B1 122.0(2) 2_646 1_545 ?
O4 K1 B2 132.8(3) 1_545 . ?
O4 K1 B2 24.9(3) . . ?
O3 K1 B2 91.9(2) 4_575 . ?
O3 K1 B2 136.8(3) 1_545 . ?
O1 K1 B2 88.2(3) 2_546 . ?
O1 K1 B2 25.4(2) 3_566 . ?
O4 K1 B2 117.8(2) 3_666 . ?
O3 K1 B2 113.4(3) 3_666 . ?
O3 K1 B2 65.1(2) 2_646 . ?
B1 K1 B2 116.6(2) 1_545 . ?
O4 K1 B2 24.9(3) 1_545 1_545 ?
O4 K1 B2 132.8(3) . 1_545 ?
O3 K1 B2 136.8(3) 4_575 1_545 ?
O3 K1 B2 91.9(2) 1_545 1_545 ?
O1 K1 B2 25.4(2) 2_546 1_545 ?
O1 K1 B2 88.2(3) 3_566 1_545 ?
O4 K1 B2 117.8(2) 3_666 1_545 ?
O3 K1 B2 65.1(2) 3_666 1_545 ?
O3 K1 B2 113.4(3) 2_646 1_545 ?
B1 K1 B2 116.6(2) 1_545 1_545 ?
B2 K1 B2 112.8(4) . 1_545 ?
O3 B1 O3 122.4(10) 4_585 . ?
O3 B1 O2 118.7(5) 4_585 3_677 ?
O3 B1 O2 118.7(5) . 3_677 ?
O3 B1 Sr1 167.3(9) 4_585 . ?
O3 B1 Sr1 58.8(4) . . ?
O2 B1 Sr1 60.7(2) 3_677 . ?
O3 B1 Sr1 58.8(4) 4_585 1_565 ?
O3 B1 Sr1 167.3(9) . 1_565 ?
O2 B1 Sr1 60.7(2) 3_677 1_565 ?
Sr1 B1 Sr1 117.0(4) . 1_565 ?
O3 B1 K1 62.9(5) 4_585 1_565 ?
O3 B1 K1 62.9(5) . 1_565 ?
O2 B1 K1 156.8(9) 3_677 1_565 ?
Sr1 B1 K1 112.2(2) . 1_565 ?
Sr1 B1 K1 112.2(2) 1_565 1_565 ?
O3 B1 Sr1 87.7(7) 4_585 3_677 ?
O3 B1 Sr1 87.7(7) . 3_677 ?
O2 B1 Sr1 99.2(7) 3_677 3_677 ?
Sr1 B1 Sr1 104.9(3) . 3_677 ?
Sr1 B1 Sr1 104.9(3) 1_565 3_677 ?
K1 B1 Sr1 104.1(4) 1_565 3_677 ?
O4 B2 O1 121.2(5) . 3_566 ?
O4 B2 O1 121.2(5) . 2_556 ?
O1 B2 O1 117.6(10) 3_566 2_556 ?
O4 B2 Sr1 173.5(9) . 1_454 ?
O1 B2 Sr1 59.0(5) 3_566 1_454 ?
O1 B2 Sr1 59.0(5) 2_556 1_454 ?
O4 B2 K1 60.6(3) . 1_565 ?
O1 B2 K1 165.0(8) 3_566 1_565 ?
O1 B2 K1 62.7(4) 2_556 1_565 ?
Sr1 B2 K1 117.3(2) 1_454 1_565 ?
O4 B2 K1 60.6(3) . . ?
O1 B2 K1 62.7(4) 3_566 . ?
O1 B2 K1 165.0(8) 2_556 . ?
Sr1 B2 K1 117.3(2) 1_454 . ?
K1 B2 K1 112.8(4) 1_565 . ?
O4 B2 K1 84.3(7) . 3_566 ?
O1 B2 K1 93.1(6) 3_566 3_566 ?
O1 B2 K1 93.1(6) 2_556 3_566 ?
Sr1 B2 K1 102.2(4) 1_454 3_566 ?
K1 B2 K1 101.9(3) 1_565 3_566 ?
K1 B2 K1 101.9(3) . 3_566 ?
B2 O1 Y1 134.6(6) 3_566 . ?
B2 O1 Sr1 95.2(5) 3_566 3_667 ?
Y1 O1 Sr1 98.84(18) . 3_667 ?
B2 O1 Sr1 130.8(6) 3_566 1_455 ?
Y1 O1 Sr1 94.23(19) . 1_455 ?
Sr1 O1 Sr1 79.87(14) 3_667 1_455 ?
B2 O1 K1 91.9(5) 3_566 3_566 ?
Y1 O1 K1 93.18(18) . 3_566 ?
Sr1 O1 K1 154.9(2) 3_667 3_566 ?
Sr1 O1 K1 77.33(15) 1_455 3_566 ?
B1 O2 Y1 129.4(7) 3_677 . ?
B1 O2 Sr1 136.6(7) 3_677 1_455 ?
Y1 O2 Sr1 94.0(3) . 1_455 ?
B1 O2 Sr1 92.8(2) 3_677 3_667 ?
Y1 O2 Sr1 97.48(16) . 3_667 ?
Sr1 O2 Sr1 79.68(18) 1_455 3_667 ?
B1 O2 Sr1 92.8(2) 3_677 3_677 ?
Y1 O2 Sr1 97.48(16) . 3_677 ?
Sr1 O2 Sr1 79.68(18) 1_455 3_677 ?
Sr1 O2 Sr1 155.2(3) 3_667 3_677 ?
B1 O3 Y1 145.9(7) . . ?
B1 O3 Sr1 95.9(6) . . ?
Y1 O3 Sr1 99.5(2) . . ?
B1 O3 K1 92.0(5) . 1_565 ?
Y1 O3 K1 93.60(19) . 1_565 ?
Sr1 O3 K1 143.1(2) . 1_565 ?
B1 O3 K1 124.3(7) . 3_666 ?
Y1 O3 K1 89.12(19) . 3_666 ?
Sr1 O3 K1 74.83(15) . 3_666 ?
K1 O3 K1 70.99(14) 1_565 3_666 ?
B2 O4 Y1 148.0(8) . . ?
B2 O4 K1 94.5(3) . 1_565 ?
Y1 O4 K1 95.05(17) . 1_565 ?
B2 O4 K1 94.5(3) . . ?
Y1 O4 K1 95.05(17) . . ?
K1 O4 K1 144.7(3) 1_565 . ?
B2 O4 K1 119.8(7) . 3_666 ?
Y1 O4 K1 92.2(3) . 3_666 ?
K1 O4 K1 72.95(18) 1_565 3_666 ?
K1 O4 K1 72.95(18) . 3_666 ?

loop_
_geom_bond_atom_site_label_1
_geom_bond_atom_site_label_2
_geom_bond_distance
_geom_bond_site_symmetry_2
_geom_bond_publ_flag
Y1 O4 2.205(8) . ?
Y1 O3 2.229(6) . ?
Y1 O3 2.229(5) 4_575 ?
Y1 O1 2.246(5) 4_575 ?
Y1 O1 2.246(5) . ?
Y1 O2 2.271(7) . ?
Y1 Sr1 3.6702(14) 1_455 ?
Y1 K1 3.7283(16) 1_565 ?
Y1 K1 3.7283(16) . ?
Y1 K1 3.739(2) 3_566 ?
Y1 K1 3.747(2) 3_666 ?
Y1 Sr1 3.7806(14) . ?
Sr1 O3 2.707(6) 4_575 ?
Sr1 O3 2.707(6) . ?
Sr1 O1 2.725(5) 2_657 ?
Sr1 O1 2.725(5) 3_667 ?
Sr1 O2 2.728(9) 1_655 ?
Sr1 O1 2.742(6) 1_655 ?
Sr1 O1 2.742(6) 4_675 ?
Sr1 O2 2.7499(19) 3_667 ?
Sr1 O2 2.7499(18) 3_677 ?
Sr1 B1 3.150(7) . ?
Sr1 B1 3.150(7) 1_545 ?
Sr1 B2 3.166(14) 1_656 ?
K1 O4 2.819(3) 1_545 ?
K1 O4 2.819(3) . ?
K1 O3 2.852(6) 4_575 ?
K1 O3 2.852(6) 1_545 ?
K1 O1 2.867(6) 2_546 ?
K1 O1 2.867(6) 3_566 ?
K1 O4 2.946(9) 3_666 ?
K1 O3 3.046(6) 3_666 ?
K1 O3 3.046(6) 2_646 ?
K1 B1 3.202(13) 1_545 ?
K1 B2 3.225(8) . ?
K1 B2 3.225(8) 1_545 ?
B1 O3 1.358(8) 4_585 ?
B1 O3 1.358(8) . ?
B1 O2 1.407(15) 3_677 ?
B2 O4 1.361(15) . ?
B2 O1 1.386(8) 3_566 ?
B2 O1 1.386(8) 2_556 ?

_cod_database_fobs_code 2312437
